data_2217280
loop_
_publ_author_name
'Jing Hu'
'Hongguang Song'
'Guofeng Chen'
'Guochun Ma'

_publ_section_title
;
 4-(4-Chlorophenyl)-5-(4-nitrophenyl)-3-phenyl-4<i>H</i>-1,2,4-triazole
;
_journal_coeditor_code SG2206
_journal_issue 1
_journal_name_full 'Acta Crystallographica Section E'
_journal_page_first o188
_journal_page_last o188
_journal_paper_doi 10.1107/S1600536807063854
_journal_volume 64
_journal_year 2008
_chemical_formula_iupac 'C20 H13 Cl N4 O2'
_chemical_formula_moiety 'C20 H13 Cl N4 O2'
_chemical_formula_sum 'C20 H13 Cl N4 O2'
_chemical_formula_weight 376.79
_chemical_melting_point 507
_chemical_name_systematic
;
4-(4-Chlorophenyl)-5-(4-nitrophenyl)-3-phenyl-4H-1,2,4-triazole
;
_space_group_IT_number 14
_symmetry_cell_setting monoclinic
_symmetry_space_group_name_Hall '-P 2ybc'
_symmetry_space_group_name_H-M 'P 1 21/c 1'
_atom_sites_solution_hydrogens geom
_atom_sites_solution_primary direct
_atom_sites_solution_secondary difmap
_cell_angle_alpha 90.00
_cell_angle_beta 96.789(4)
_cell_angle_gamma 90.00
_cell_formula_units_Z 8
_cell_length_a 11.4042(7)
_cell_length_b 7.1250(4)
_cell_length_c 43.506(3)
_cell_measurement_reflns_used 5260
_cell_measurement_temperature 113(2)
_cell_measurement_theta_max 28.0
_cell_measurement_theta_min 1.8
_cell_volume 3510.3(4)
_computing_cell_refinement 'CrystalClear (Rigaku, 2005)'
_computing_data_collection 'CrystalClear (Rigaku, 2005)'
_computing_data_reduction 'CrystalClear (Rigaku, 2005)'
_computing_molecular_graphics 'CrystalStructure (Rigaku/MSC, 2004)'
_computing_publication_material 'CrystalStructure (Rigaku/MSC, 2004)'
_computing_structure_refinement 'SHELXL97 (Sheldrick, 1997)'
_computing_structure_solution 'SHELXS97 (Sheldrick, 1997)'
_diffrn_ambient_temperature 113(2)
_diffrn_detector_area_resol_mean 7.31
_diffrn_measured_fraction_theta_full 0.986
_diffrn_measured_fraction_theta_max 0.986
_diffrn_measurement_device_type 'Rigaku Saturn'
_diffrn_measurement_method \w
_diffrn_radiation_monochromator confocal
_diffrn_radiation_source 'Rotating anode'
_diffrn_radiation_type MoK\a
_diffrn_radiation_wavelength 0.71070
_diffrn_reflns_av_R_equivalents 0.0631
_diffrn_reflns_av_sigmaI/netI 0.0872
_diffrn_reflns_limit_h_max 13
_diffrn_reflns_limit_h_min -13
_diffrn_reflns_limit_k_max 8
_diffrn_reflns_limit_k_min -8
_diffrn_reflns_limit_l_max 51
_diffrn_reflns_limit_l_min -51
_diffrn_reflns_number 19182
_diffrn_reflns_theta_full 25.00
_diffrn_reflns_theta_max 25.00
_diffrn_reflns_theta_min 1.80
_exptl_absorpt_coefficient_mu 0.241
_exptl_absorpt_correction_T_max 0.9763
_exptl_absorpt_correction_T_min 0.9533
_exptl_absorpt_correction_type multi-scan
_exptl_absorpt_process_details '(CrystalClear; Rigaku, 2005)'
_exptl_crystal_colour colorless
_exptl_crystal_density_diffrn 1.426
_exptl_crystal_density_method 'not measured'
_exptl_crystal_description prism
_exptl_crystal_F_000 1552
_exptl_crystal_size_max 0.20
_exptl_crystal_size_mid 0.18
_exptl_crystal_size_min 0.10
_refine_diff_density_max 0.408
_refine_diff_density_min -0.304
_refine_ls_extinction_coef 0.0049(6)
_refine_ls_extinction_expression Fc^*^=kFc[1+0.001xFc^2^\l^3^/sin(2\q)]^-1/4^
_refine_ls_extinction_method SHELXL
_refine_ls_goodness_of_fit_ref 1.070
_refine_ls_hydrogen_treatment constr
_refine_ls_matrix_type full
_refine_ls_number_parameters 489
_refine_ls_number_reflns 6106
_refine_ls_number_restraints 0
_refine_ls_restrained_S_all 1.070
_refine_ls_R_factor_all 0.0868
_refine_ls_R_factor_gt 0.0589
_refine_ls_shift/su_max 0.001
_refine_ls_shift/su_mean 0.000
_refine_ls_structure_factor_coef Fsqd
_refine_ls_weighting_details 'calc w=1/[\s^2^(Fo^2^)+(0.0587P)^2^+0.6306P] where P=(Fo^2^+2Fc^2^)/3'
_refine_ls_weighting_scheme calc
_refine_ls_wR_factor_gt 0.1317
_refine_ls_wR_factor_ref 0.1493
_reflns_number_gt 4422
_reflns_number_total 6106
_reflns_threshold_expression >2\s(I)
_cod_data_source_file sg2206.cif
_cod_data_source_block I
_cod_database_code 2217280
_cod_database_fobs_code 2217280

loop_
_symmetry_equiv_pos_as_xyz
'x, y, z'
'-x, y+1/2, -z+1/2'
'-x, -y, -z'
'x, -y-1/2, z-1/2'

loop_
_atom_site_type_symbol
_atom_site_label
_atom_site_fract_x
_atom_site_fract_y
_atom_site_fract_z
_atom_site_U_iso_or_equiv
_atom_site_adp_type
_atom_site_calc_flag
_atom_site_refinement_flags
_atom_site_occupancy
Cl Cl1 1.38208(6) 0.24773(10) 0.171553(16) 0.0289(2) Uani d . 1
Cl Cl2 0.10925(6) 0.74945(11) 0.093692(18) 0.0385(3) Uani d . 1
O O1 0.9219(2) 0.1877(5) -0.01222(5) 0.0773(9) Uani d . 1
O O2 0.7337(2) 0.2379(4) -0.02133(5) 0.0628(8) Uani d . 1
O O3 0.58746(19) 0.7653(3) -0.04897(5) 0.0414(6) Uani d . 1
O O4 0.78012(19) 0.7469(3) -0.04580(5) 0.0396(6) Uani d . 1
N N1 0.85403(19) 0.2199(3) 0.15324(5) 0.0210(5) Uani d . 1
N N2 0.67085(19) 0.2131(3) 0.16657(5) 0.0243(6) Uani d . 1
N N3 0.66417(19) 0.2252(3) 0.13432(5) 0.0223(5) Uani d . 1
N N4 0.8253(3) 0.2192(4) -0.00327(6) 0.0430(7) Uani d . 1
N N5 0.63553(18) 0.7487(3) 0.11974(5) 0.0199(5) Uani d . 1
N N6 0.81267(19) 0.7365(3) 0.14752(5) 0.0240(6) Uani d . 1
N N7 0.82888(19) 0.7458(3) 0.11606(5) 0.0244(6) Uani d . 1
N N8 0.6869(2) 0.7568(3) -0.03384(5) 0.0303(6) Uani d . 1
C C1 0.7847(2) 0.2086(4) 0.17762(6) 0.0216(6) Uani d . 1
C C2 0.7737(2) 0.2294(4) 0.12665(6) 0.0208(6) Uani d . 1
C C3 0.9823(2) 0.2244(4) 0.15602(6) 0.0207(6) Uani d . 1
C C4 1.0401(2) 0.3942(4) 0.15194(6) 0.0233(7) Uani d . 1
H H4 0.9960 0.5041 0.1460 0.028 Uiso calc R 1
C C5 1.1634(2) 0.4007(4) 0.15672(6) 0.0227(6) Uani d . 1
H H5 1.2036 0.5152 0.1541 0.027 Uiso calc R 1
C C6 1.2271(2) 0.2373(4) 0.16536(6) 0.0220(6) Uani d . 1
C C7 1.1694(2) 0.0653(4) 0.16860(6) 0.0267(7) Uani d . 1
H H7 1.2137 -0.0453 0.1739 0.032 Uiso calc R 1
C C8 1.0458(2) 0.0589(4) 0.16395(6) 0.0245(7) Uani d . 1
H H8 1.0054 -0.0560 0.1661 0.029 Uiso calc R 1
C C9 0.8272(2) 0.1976(4) 0.21123(6) 0.0220(6) Uani d . 1
C C10 0.9332(2) 0.2813(4) 0.22481(6) 0.0242(7) Uani d . 1
H H10 0.9841 0.3409 0.2120 0.029 Uiso calc R 1
C C11 0.9638(3) 0.2771(4) 0.25688(6) 0.0261(7) Uani d . 1
H H11 1.0344 0.3361 0.2658 0.031 Uiso calc R 1
C C12 0.8905(2) 0.1861(4) 0.27591(6) 0.0259(7) Uani d . 1
H H12 0.9117 0.1824 0.2977 0.031 Uiso calc R 1
C C13 0.7862(2) 0.1009(4) 0.26271(6) 0.0263(7) Uani d . 1
H H13 0.7372 0.0376 0.2756 0.032 Uiso calc R 1
C C14 0.7532(2) 0.1079(4) 0.23058(6) 0.0233(7) Uani d . 1
H H14 0.6811 0.0524 0.2219 0.028 Uiso calc R 1
C C15 0.7973(2) 0.2343(4) 0.09377(6) 0.0217(6) Uani d . 1
C C16 0.7004(3) 0.2805(4) 0.07159(6) 0.0277(7) Uani d . 1
H H16 0.6272 0.3145 0.0784 0.033 Uiso calc R 1
C C17 0.7105(3) 0.2770(4) 0.04030(7) 0.0298(7) Uani d . 1
H H17 0.6447 0.3075 0.0257 0.036 Uiso calc R 1
C C18 0.8175(3) 0.2289(4) 0.03045(6) 0.0300(7) Uani d . 1
C C19 0.9163(3) 0.1831(5) 0.05147(7) 0.0347(8) Uani d . 1
H H19 0.9891 0.1502 0.0443 0.042 Uiso calc R 1
C C20 0.9053(3) 0.1869(4) 0.08318(7) 0.0318(7) Uani d . 1
H H20 0.9715 0.1571 0.0977 0.038 Uiso calc R 1
C C21 0.6967(2) 0.7373(4) 0.14949(6) 0.0206(6) Uani d . 1
C C22 0.7228(2) 0.7529(4) 0.09990(6) 0.0209(6) Uani d . 1
C C23 0.5074(2) 0.7492(4) 0.11195(6) 0.0204(6) Uani d . 1
C C24 0.4473(2) 0.9204(4) 0.10807(6) 0.0233(7) Uani d . 1
H H24 0.4896 1.0355 0.1098 0.028 Uiso calc R 1
C C25 0.3244(2) 0.9199(4) 0.10167(6) 0.0249(7) Uani d . 1
H H25 0.2821 1.0348 0.0992 0.030 Uiso calc R 1
C C26 0.2640(2) 0.7481(4) 0.09893(6) 0.0245(7) Uani d . 1
C C27 0.3248(2) 0.5776(4) 0.10190(6) 0.0267(7) Uani d . 1
H H27 0.2827 0.4625 0.0993 0.032 Uiso calc R 1
C C28 0.4478(2) 0.5766(4) 0.10870(6) 0.0231(7) Uani d . 1
H H28 0.4901 0.4616 0.1111 0.028 Uiso calc R 1
C C29 0.6464(2) 0.7224(4) 0.17946(6) 0.0220(6) Uani d . 1
C C30 0.5332(2) 0.7865(4) 0.18415(6) 0.0279(7) Uani d . 1
H H30 0.4835 0.8414 0.1675 0.034 Uiso calc R 1
C C31 0.4937(3) 0.7697(4) 0.21329(7) 0.0292(7) Uani d . 1
H H31 0.4171 0.8134 0.2162 0.035 Uiso calc R 1
C C32 0.5654(3) 0.6895(4) 0.23807(7) 0.0345(8) Uani d . 1
H H32 0.5378 0.6784 0.2577 0.041 Uiso calc R 1
C C33 0.6789(3) 0.6254(4) 0.23369(7) 0.0342(8) Uani d . 1
H H33 0.7283 0.5705 0.2504 0.041 Uiso calc R 1
C C34 0.7190(2) 0.6427(4) 0.20469(6) 0.0275(7) Uani d . 1
H H34 0.7960 0.6004 0.2019 0.033 Uiso calc R 1
C C35 0.7066(2) 0.7586(4) 0.06532(6) 0.0227(7) Uani d . 1
C C36 0.5977(3) 0.7906(4) 0.04670(7) 0.0318(8) Uani d . 1
H H36 0.5283 0.8129 0.0562 0.038 Uiso calc R 1
C C37 0.5918(3) 0.7894(4) 0.01435(7) 0.0323(8) Uani d . 1
H H37 0.5186 0.8097 0.0019 0.039 Uiso calc R 1
C C38 0.6938(3) 0.7585(4) 0.00055(6) 0.0254(7) Uani d . 1
C C39 0.8036(3) 0.7287(4) 0.01803(7) 0.0320(8) Uani d . 1
H H39 0.8728 0.7093 0.0083 0.038 Uiso calc R 1
C C40 0.8080(3) 0.7285(4) 0.05017(6) 0.0292(7) Uani d . 1
H H40 0.8816 0.7074 0.0623 0.035 Uiso calc R 1

loop_
_atom_site_aniso_label
_atom_site_aniso_U_11
_atom_site_aniso_U_22
_atom_site_aniso_U_33
_atom_site_aniso_U_12
_atom_site_aniso_U_13
_atom_site_aniso_U_23
Cl1 0.0160(4) 0.0375(5) 0.0327(4) 0.0006(3) 0.0007(3) 0.0020(3)
Cl2 0.0158(4) 0.0543(6) 0.0437(5) -0.0011(3) -0.0030(3) 0.0077(4)
O1 0.0364(16) 0.164(3) 0.0327(14) -0.0007(17) 0.0086(12) -0.0042(16)
O2 0.0404(15) 0.121(3) 0.0253(12) 0.0068(14) -0.0039(11) 0.0018(13)
O3 0.0318(13) 0.0629(17) 0.0273(11) -0.0014(11) -0.0063(10) -0.0002(11)
O4 0.0327(13) 0.0587(17) 0.0281(11) -0.0005(11) 0.0062(10) -0.0019(10)
N1 0.0193(12) 0.0231(14) 0.0203(11) 0.0015(10) 0.0009(9) -0.0006(10)
N2 0.0207(13) 0.0278(15) 0.0231(12) -0.0007(10) -0.0022(10) 0.0000(10)
N3 0.0175(13) 0.0255(14) 0.0235(12) -0.0006(10) 0.0005(10) -0.0015(10)
N4 0.0365(17) 0.066(2) 0.0266(14) -0.0034(15) 0.0036(13) 0.0009(14)
N5 0.0145(12) 0.0231(14) 0.0214(11) 0.0012(9) -0.0007(9) -0.0016(10)
N6 0.0196(13) 0.0274(15) 0.0240(12) 0.0024(10) -0.0014(10) -0.0020(11)
N7 0.0187(13) 0.0284(15) 0.0248(12) 0.0014(10) -0.0019(10) -0.0005(11)
N8 0.0286(15) 0.0354(17) 0.0263(13) -0.0022(12) 0.0011(12) -0.0014(12)
C1 0.0190(15) 0.0207(16) 0.0253(14) -0.0011(12) 0.0038(12) 0.0020(12)
C2 0.0209(15) 0.0167(16) 0.0241(14) -0.0005(12) 0.0002(12) -0.0002(12)
C3 0.0162(14) 0.0282(17) 0.0173(13) -0.0002(12) 0.0005(11) -0.0036(12)
C4 0.0217(15) 0.0228(17) 0.0252(14) 0.0012(12) 0.0014(12) 0.0000(13)
C5 0.0204(15) 0.0241(17) 0.0243(14) -0.0030(12) 0.0058(12) 0.0021(12)
C6 0.0157(14) 0.0282(18) 0.0216(14) 0.0014(12) 0.0000(11) -0.0006(12)
C7 0.0218(16) 0.0227(18) 0.0354(16) 0.0041(12) 0.0017(13) 0.0038(13)
C8 0.0227(16) 0.0232(17) 0.0272(15) -0.0024(12) 0.0010(12) 0.0021(13)
C9 0.0215(15) 0.0220(17) 0.0223(14) 0.0026(12) 0.0015(11) -0.0020(12)
C10 0.0229(16) 0.0272(18) 0.0224(14) -0.0021(12) 0.0021(12) -0.0033(13)
C11 0.0261(16) 0.0236(17) 0.0278(15) -0.0003(13) -0.0008(12) -0.0032(13)
C12 0.0346(18) 0.0220(17) 0.0212(14) 0.0038(13) 0.0031(13) -0.0015(12)
C13 0.0313(17) 0.0202(17) 0.0284(15) 0.0022(13) 0.0074(13) -0.0006(13)
C14 0.0229(15) 0.0220(17) 0.0258(14) -0.0011(12) 0.0060(12) -0.0004(12)
C15 0.0213(15) 0.0206(17) 0.0226(14) -0.0013(12) -0.0001(12) 0.0007(12)
C16 0.0224(16) 0.0305(18) 0.0295(16) 0.0048(13) 0.0002(12) 0.0022(13)
C17 0.0222(16) 0.039(2) 0.0272(15) -0.0006(14) -0.0036(12) 0.0019(14)
C18 0.0316(18) 0.034(2) 0.0240(15) -0.0040(14) 0.0037(13) 0.0006(14)
C19 0.0223(16) 0.052(2) 0.0298(16) 0.0032(15) 0.0029(13) -0.0048(15)
C20 0.0216(16) 0.046(2) 0.0271(15) 0.0009(14) -0.0018(12) -0.0026(14)
C21 0.0170(15) 0.0177(16) 0.0259(14) -0.0004(11) -0.0029(11) -0.0030(12)
C22 0.0150(14) 0.0219(17) 0.0255(14) 0.0003(12) 0.0015(11) -0.0014(12)
C23 0.0137(14) 0.0277(18) 0.0196(13) 0.0017(12) 0.0006(11) 0.0005(12)
C24 0.0208(15) 0.0222(17) 0.0265(15) 0.0019(12) 0.0013(12) 0.0015(12)
C25 0.0205(16) 0.0276(18) 0.0264(15) 0.0055(13) 0.0022(12) 0.0057(13)
C26 0.0146(14) 0.038(2) 0.0203(14) 0.0010(13) 0.0007(11) 0.0029(13)
C27 0.0249(16) 0.0310(19) 0.0241(15) -0.0063(13) 0.0020(12) -0.0025(13)
C28 0.0213(16) 0.0253(17) 0.0233(14) 0.0017(12) 0.0054(12) -0.0038(12)
C29 0.0229(16) 0.0168(16) 0.0256(14) -0.0002(12) -0.0004(12) -0.0042(12)
C30 0.0271(17) 0.0308(18) 0.0251(15) -0.0004(13) 0.0001(12) -0.0026(13)
C31 0.0253(16) 0.0288(18) 0.0336(16) -0.0045(13) 0.0044(13) -0.0042(14)
C32 0.046(2) 0.0313(19) 0.0279(16) -0.0069(15) 0.0093(14) 0.0019(14)
C33 0.047(2) 0.0252(19) 0.0285(16) 0.0007(15) -0.0031(15) 0.0046(14)
C34 0.0271(16) 0.0233(17) 0.0310(16) 0.0023(13) -0.0015(13) 0.0001(13)
C35 0.0189(15) 0.0212(17) 0.0273(15) 0.0000(12) -0.0007(12) 0.0001(12)
C36 0.0238(17) 0.042(2) 0.0303(16) 0.0052(14) 0.0042(13) -0.0020(14)
C37 0.0214(16) 0.045(2) 0.0287(16) 0.0048(14) -0.0044(13) -0.0036(14)
C38 0.0311(17) 0.0252(18) 0.0192(14) -0.0040(13) -0.0003(12) 0.0009(12)
C39 0.0212(16) 0.045(2) 0.0299(16) -0.0010(14) 0.0027(13) -0.0002(15)
C40 0.0198(16) 0.039(2) 0.0276(16) -0.0023(13) -0.0016(12) -0.0014(14)

loop_
_atom_type_symbol
_atom_type_description
_atom_type_scat_dispersion_real
_atom_type_scat_dispersion_imag
_atom_type_scat_source
C C 0.0033 0.0016 'International Tables Vol C Tables 4.2.6.8 and 6.1.1.4'
H H 0.0000 0.0000 'International Tables Vol C Tables 4.2.6.8 and 6.1.1.4'
N N 0.0061 0.0033 'International Tables Vol C Tables 4.2.6.8 and 6.1.1.4'
O O 0.0106 0.0060 'International Tables Vol C Tables 4.2.6.8 and 6.1.1.4'
Cl Cl 0.1484 0.1585 'International Tables Vol C Tables 4.2.6.8 and 6.1.1.4'

loop_
_geom_angle_atom_site_label_1
_geom_angle_atom_site_label_2
_geom_angle_atom_site_label_3
_geom_angle
C2 N1 C1 104.9(2)
C2 N1 C3 128.8(2)
C1 N1 C3 126.3(2)
C1 N2 N3 107.4(2)
C2 N3 N2 108.1(2)
O1 N4 O2 122.6(3)
O1 N4 C18 118.9(3)
O2 N4 C18 118.6(3)
C22 N5 C21 105.1(2)
C22 N5 C23 128.7(2)
C21 N5 C23 126.2(2)
C21 N6 N7 107.9(2)
C22 N7 N6 107.5(2)
O4 N8 O3 123.6(2)
O4 N8 C38 118.4(2)
O3 N8 C38 118.0(2)
N2 C1 N1 109.9(2)
N2 C1 C9 123.2(2)
N1 C1 C9 126.9(2)
N3 C2 N1 109.7(2)
N3 C2 C15 121.6(2)
N1 C2 C15 128.7(2)
C4 C3 C8 121.3(2)
C4 C3 N1 119.5(2)
C8 C3 N1 119.1(2)
C5 C4 C3 119.4(2)
C5 C4 H4 120.3
C3 C4 H4 120.3
C4 C5 C6 119.6(3)
C4 C5 H5 120.2
C6 C5 H5 120.2
C5 C6 C7 121.1(2)
C5 C6 Cl1 119.2(2)
C7 C6 Cl1 119.7(2)
C8 C7 C6 119.3(3)
C8 C7 H7 120.4
C6 C7 H7 120.4
C7 C8 C3 119.3(3)
C7 C8 H8 120.4
C3 C8 H8 120.4
C10 C9 C14 118.9(2)
C10 C9 C1 123.6(2)
C14 C9 C1 117.4(2)
C11 C10 C9 120.6(3)
C11 C10 H10 119.7
C9 C10 H10 119.7
C10 C11 C12 120.2(3)
C10 C11 H11 119.9
C12 C11 H11 119.9
C13 C12 C11 119.7(2)
C13 C12 H12 120.1
C11 C12 H12 120.1
C12 C13 C14 120.6(3)
C12 C13 H13 119.7
C14 C13 H13 119.7
C13 C14 C9 120.0(3)
C13 C14 H14 120.0
C9 C14 H14 120.0
C20 C15 C16 118.4(3)
C20 C15 C2 125.1(2)
C16 C15 C2 116.4(2)
C17 C16 C15 121.2(3)
C17 C16 H16 119.4
C15 C16 H16 119.4
C16 C17 C18 119.3(3)
C16 C17 H17 120.3
C18 C17 H17 120.3
C17 C18 C19 121.7(3)
C17 C18 N4 118.5(3)
C19 C18 N4 119.8(3)
C20 C19 C18 118.6(3)
C20 C19 H19 120.7
C18 C19 H19 120.7
C19 C20 C15 120.8(3)
C19 C20 H20 119.6
C15 C20 H20 119.6
N6 C21 N5 109.3(2)
N6 C21 C29 122.9(2)
N5 C21 C29 127.8(2)
N7 C22 N5 110.2(2)
N7 C22 C35 122.0(2)
N5 C22 C35 127.8(2)
C24 C23 C28 121.8(2)
C24 C23 N5 119.5(2)
C28 C23 N5 118.7(2)
C25 C24 C23 119.2(3)
C25 C24 H24 120.4
C23 C24 H24 120.4
C24 C25 C26 119.4(3)
C24 C25 H25 120.3
C26 C25 H25 120.3
C27 C26 C25 121.2(2)
C27 C26 Cl2 119.9(2)
C25 C26 Cl2 118.9(2)
C26 C27 C28 119.9(3)
C26 C27 H27 120.1
C28 C27 H27 120.1
C27 C28 C23 118.6(3)
C27 C28 H28 120.7
C23 C28 H28 120.7
C30 C29 C34 118.8(3)
C30 C29 C21 124.0(2)
C34 C29 C21 117.2(2)
C31 C30 C29 120.2(3)
C31 C30 H30 119.9
C29 C30 H30 119.9
C32 C31 C30 120.8(3)
C32 C31 H31 119.6
C30 C31 H31 119.6
C31 C32 C33 119.5(3)
C31 C32 H32 120.2
C33 C32 H32 120.2
C34 C33 C32 119.9(3)
C34 C33 H33 120.1
C32 C33 H33 120.1
C33 C34 C29 120.9(3)
C33 C34 H34 119.6
C29 C34 H34 119.6
C40 C35 C36 117.8(3)
C40 C35 C22 117.1(2)
C36 C35 C22 125.1(3)
C37 C36 C35 120.5(3)
C37 C36 H36 119.7
C35 C36 H36 119.7
C38 C37 C36 119.5(3)
C38 C37 H37 120.3
C36 C37 H37 120.3
C37 C38 C39 122.0(3)
C37 C38 N8 119.2(2)
C39 C38 N8 118.8(3)
C40 C39 C38 117.9(3)
C40 C39 H39 121.0
C38 C39 H39 121.0
C39 C40 C35 122.3(3)
C39 C40 H40 118.9
C35 C40 H40 118.9

loop_
_geom_bond_atom_site_label_1
_geom_bond_atom_site_label_2
_geom_bond_distance
Cl1 C6 1.757(3)
Cl2 C26 1.752(3)
O1 N4 1.231(3)
O2 N4 1.238(3)
O3 N8 1.244(3)
O4 N8 1.240(3)
N1 C2 1.390(3)
N1 C1 1.398(3)
N1 C3 1.454(3)
N2 C1 1.330(3)
N2 N3 1.399(3)
N3 C2 1.330(3)
N4 C18 1.482(4)
N5 C22 1.392(3)
N5 C21 1.398(3)
N5 C23 1.460(3)
N6 C21 1.335(3)
N6 N7 1.404(3)
N7 C22 1.327(3)
N8 C38 1.489(3)
C1 C9 1.487(4)
C2 C15 1.487(4)
C3 C4 1.399(4)
C3 C8 1.405(4)
C4 C5 1.397(3)
C4 H4 0.9500
C5 C6 1.400(4)
C5 H5 0.9500
C6 C7 1.406(4)
C7 C8 1.401(4)
C7 H7 0.9500
C8 H8 0.9500
C9 C10 1.413(4)
C9 C14 1.414(4)
C10 C11 1.398(4)
C10 H10 0.9500
C11 C12 1.403(4)
C11 H11 0.9500
C12 C13 1.397(4)
C12 H12 0.9500
C13 C14 1.405(4)
C13 H13 0.9500
C14 H14 0.9500
C15 C20 1.406(4)
C15 C16 1.417(4)
C16 C17 1.380(4)
C16 H16 0.9500
C17 C18 1.383(4)
C17 H17 0.9500
C18 C19 1.403(4)
C19 C20 1.400(4)
C19 H19 0.9500
C20 H20 0.9500
C21 C29 1.490(4)
C22 C35 1.494(4)
C23 C24 1.400(4)
C23 C28 1.404(4)
C24 C25 1.396(3)
C24 H24 0.9500
C25 C26 1.403(4)
C25 H25 0.9500
C26 C27 1.397(4)
C27 C28 1.399(4)
C27 H27 0.9500
C28 H28 0.9500
C29 C30 1.406(4)
C29 C34 1.413(4)
C30 C31 1.400(4)
C30 H30 0.9500
C31 C32 1.396(4)
C31 H31 0.9500
C32 C33 1.407(4)
C32 H32 0.9500
C33 C34 1.397(4)
C33 H33 0.9500
C34 H34 0.9500
C35 C40 1.413(4)
C35 C36 1.419(4)
C36 C37 1.401(4)
C36 H36 0.9500
C37 C38 1.388(4)
C37 H37 0.9500
C38 C39 1.401(4)
C39 C40 1.393(4)
C39 H39 0.9500
C40 H40 0.9500

loop_
_geom_torsion_atom_site_label_1
_geom_torsion_atom_site_label_2
_geom_torsion_atom_site_label_3
_geom_torsion_atom_site_label_4
_geom_torsion
C1 N2 N3 C2 -0.5(3)
C21 N6 N7 C22 0.3(3)
N3 N2 C1 N1 0.7(3)
N3 N2 C1 C9 179.4(2)
C2 N1 C1 N2 -0.7(3)
C3 N1 C1 N2 178.2(2)
C2 N1 C1 C9 -179.3(3)
C3 N1 C1 C9 -0.4(4)
N2 N3 C2 N1 0.1(3)
N2 N3 C2 C15 177.5(2)
C1 N1 C2 N3 0.3(3)
C3 N1 C2 N3 -178.5(2)
C1 N1 C2 C15 -176.8(3)
C3 N1 C2 C15 4.3(4)
C2 N1 C3 C4 74.4(3)
C1 N1 C3 C4 -104.2(3)
C2 N1 C3 C8 -108.0(3)
C1 N1 C3 C8 73.4(3)
C8 C3 C4 C5 -1.9(4)
N1 C3 C4 C5 175.6(2)
C3 C4 C5 C6 0.3(4)
C4 C5 C6 C7 1.6(4)
C4 C5 C6 Cl1 -179.57(19)
C5 C6 C7 C8 -1.8(4)
Cl1 C6 C7 C8 179.3(2)
C6 C7 C8 C3 0.3(4)
C4 C3 C8 C7 1.6(4)
N1 C3 C8 C7 -175.9(2)
N2 C1 C9 C10 -147.5(3)
N1 C1 C9 C10 30.9(4)
N2 C1 C9 C14 28.5(4)
N1 C1 C9 C14 -153.0(3)
C14 C9 C10 C11 -0.6(4)
C1 C9 C10 C11 175.4(2)
C9 C10 C11 C12 1.3(4)
C10 C11 C12 C13 -0.6(4)
C11 C12 C13 C14 -0.9(4)
C12 C13 C14 C9 1.6(4)
C10 C9 C14 C13 -0.9(4)
C1 C9 C14 C13 -177.1(2)
N3 C2 C15 C20 -161.3(3)
N1 C2 C15 C20 15.6(4)
N3 C2 C15 C16 15.0(4)
N1 C2 C15 C16 -168.1(3)
C20 C15 C16 C17 0.8(4)
C2 C15 C16 C17 -175.7(3)
C15 C16 C17 C18 -0.5(4)
C16 C17 C18 C19 0.0(5)
C16 C17 C18 N4 177.8(3)
O1 N4 C18 C17 175.6(3)
O2 N4 C18 C17 -6.4(4)
O1 N4 C18 C19 -6.6(5)
O2 N4 C18 C19 171.4(3)
C17 C18 C19 C20 0.0(5)
N4 C18 C19 C20 -177.7(3)
C18 C19 C20 C15 0.4(5)
C16 C15 C20 C19 -0.8(4)
C2 C15 C20 C19 175.4(3)
N7 N6 C21 N5 -0.5(3)
N7 N6 C21 C29 177.9(2)
C22 N5 C21 N6 0.5(3)
C23 N5 C21 N6 178.6(2)
C22 N5 C21 C29 -177.8(2)
C23 N5 C21 C29 0.3(4)
N6 N7 C22 N5 0.1(3)
N6 N7 C22 C35 -178.3(2)
C21 N5 C22 N7 -0.3(3)
C23 N5 C22 N7 -178.4(2)
C21 N5 C22 C35 177.9(2)
C23 N5 C22 C35 -0.1(4)
C22 N5 C23 C24 -87.9(3)
C21 N5 C23 C24 94.5(3)
C22 N5 C23 C28 92.4(3)
C21 N5 C23 C28 -85.2(3)
C28 C23 C24 C25 1.9(4)
N5 C23 C24 C25 -177.8(2)
C23 C24 C25 C26 -0.7(4)
C24 C25 C26 C27 -1.3(4)
C24 C25 C26 Cl2 175.4(2)
C25 C26 C27 C28 2.1(4)
Cl2 C26 C27 C28 -174.6(2)
C26 C27 C28 C23 -0.9(4)
C24 C23 C28 C27 -1.1(4)
N5 C23 C28 C27 178.6(2)
N6 C21 C29 C30 156.8(3)
N5 C21 C29 C30 -25.1(4)
N6 C21 C29 C34 -21.6(4)
N5 C21 C29 C34 156.5(3)
C34 C29 C30 C31 -0.5(4)
C21 C29 C30 C31 -178.9(2)
C29 C30 C31 C32 0.0(4)
C30 C31 C32 C33 0.2(4)
C31 C32 C33 C34 0.1(5)
C32 C33 C34 C29 -0.6(4)
C30 C29 C34 C33 0.8(4)
C21 C29 C34 C33 179.3(3)
N7 C22 C35 C40 9.0(4)
N5 C22 C35 C40 -169.0(2)
N7 C22 C35 C36 -171.4(3)
N5 C22 C35 C36 10.5(4)
C40 C35 C36 C37 0.8(4)
C22 C35 C36 C37 -178.7(3)
C35 C36 C37 C38 -0.6(5)
C36 C37 C38 C39 -0.2(4)
C36 C37 C38 N8 179.8(3)
O4 N8 C38 C37 173.2(2)
O3 N8 C38 C37 -6.8(4)
O4 N8 C38 C39 -6.8(4)
O3 N8 C38 C39 173.2(2)
C37 C38 C39 C40 0.8(4)
N8 C38 C39 C40 -179.2(2)
C38 C39 C40 C35 -0.6(4)
C36 C35 C40 C39 -0.2(4)
C22 C35 C40 C39 179.3(3)

loop_
_cod_related_entry_id
_cod_related_entry_database
_cod_related_entry_code
1 ChemSpider 24739381
